data_7230368
loop_
_publ_author_name
'Venkatesan, Perumal'
'Cer\'on, Margarita'
'Thamotharan, Subbiah'
'Robles, Fernando'
'Percino, M. Judith'

_publ_section_title
;
 Quantitative analysis of weak non-covalent interactions in
 (Z)-3-(4-halophenyl)-2-(pyridin-2/3/4-yl)acrylonitriles
;
_journal_issue 19
_journal_name_full CrystEngComm
_journal_page_first 2681
_journal_paper_doi 10.1039/C7CE02096A
_journal_volume 20
_journal_year 2018
_chemical_formula_moiety 'C14 H9 F N2'
_chemical_formula_sum 'C14 H9 F N2'
_chemical_formula_weight 224.23
_chemical_name_systematic (Z)-3-(4-fluorophenyl)-2-(pyridin-2-yl)acrylonitrile
_space_group_crystal_system monoclinic
_space_group_IT_number 14
_space_group_name_Hall '-P 2ybc'
_space_group_name_H-M_alt 'P 1 21/c 1'
_symmetry_space_group_name_Hall '-P 2ybc'
_symmetry_space_group_name_H-M 'P 1 21/c 1'
_atom_sites_solution_hydrogens geom
_audit_creation_method SHELXL-2014
_audit_update_record
;
2017-04-18 deposited with the CCDC.
2018-03-26 downloaded from the CCDC.
;
_cell_angle_alpha 90
_cell_angle_beta 91.041(3)
_cell_angle_gamma 90
_cell_formula_units_Z 4
_cell_length_a 3.78230(11)
_cell_length_b 22.3928(6)
_cell_length_c 12.7185(4)
_cell_measurement_reflns_used 3451
_cell_measurement_temperature 100(2)
_cell_measurement_theta_max 71.75
_cell_measurement_theta_min 3.93
_cell_volume 1077.03(5)
_computing_structure_refinement 'SHELXL-2014 (Sheldrick, 2014)'
_diffrn_ambient_temperature 100(2)
_diffrn_detector_area_resol_mean 10.3875
_diffrn_measured_fraction_theta_full 1.000
_diffrn_measured_fraction_theta_max 1.000
_diffrn_measurement_device_type 'SuperNova, Dual, Cu at zero, Atlas'
_diffrn_measurement_method '\w scans'
_diffrn_radiation_monochromator mirror
_diffrn_radiation_source 'SuperNova (Cu) X-ray Source'
_diffrn_radiation_type CuK\a
_diffrn_radiation_wavelength 1.54178
_diffrn_reflns_av_R_equivalents 0.0223
_diffrn_reflns_av_unetI/netI 0.0188
_diffrn_reflns_Laue_measured_fraction_full 1.000
_diffrn_reflns_Laue_measured_fraction_max 1.000
_diffrn_reflns_limit_h_max 4
_diffrn_reflns_limit_h_min -4
_diffrn_reflns_limit_k_max 27
_diffrn_reflns_limit_k_min -27
_diffrn_reflns_limit_l_max 15
_diffrn_reflns_limit_l_min -10
_diffrn_reflns_number 6335
_diffrn_reflns_point_group_measured_fraction_full 1.000
_diffrn_reflns_point_group_measured_fraction_max 1.000
_diffrn_reflns_theta_full 67.679
_diffrn_reflns_theta_max 71.883
_diffrn_reflns_theta_min 3.948
_exptl_absorpt_coefficient_mu 0.783
_exptl_absorpt_correction_T_max 0.958
_exptl_absorpt_correction_T_min 0.821
_exptl_absorpt_correction_type analytical
_exptl_absorpt_process_details
;
CrysAlisPro, Agilent Technologies,
Version 1.171.36.24 (release 03-12-2012 CrysAlis171 .NET)
(compiled Dec  3 2012,18:21:49)
Analytical numeric absorption correction using a multifaceted crystal
            model based on expressions derived by R.C. Clark & J.S. Reid.
(Clark, R. C. & Reid, J. S. (1995). Acta Cryst. A51, 887-897)
;
_exptl_crystal_colour colorless
_exptl_crystal_density_diffrn 1.383
_exptl_crystal_description lath
_exptl_crystal_F_000 464
_exptl_crystal_preparation ', Luminescent'
_exptl_crystal_recrystallization_method 'Re-crystallisation from solvent: hexane: chloroform'
_exptl_crystal_size_max 0.34
_exptl_crystal_size_mid 0.22
_exptl_crystal_size_min 0.06
_refine_diff_density_max 0.212
_refine_diff_density_min -0.211
_refine_diff_density_rms 0.039
_refine_ls_extinction_coef 0.0025(5)
_refine_ls_extinction_expression Fc^*^=kFc[1+0.001xFc^2^\l^3^/sin(2\q)]^-1/4^
_refine_ls_extinction_method SHELXL
_refine_ls_goodness_of_fit_ref 1.072
_refine_ls_hydrogen_treatment constr
_refine_ls_matrix_type full
_refine_ls_number_parameters 155
_refine_ls_number_reflns 2117
_refine_ls_number_restraints 0
_refine_ls_restrained_S_all 1.072
_refine_ls_R_factor_all 0.0374
_refine_ls_R_factor_gt 0.0334
_refine_ls_shift/su_max 0.001
_refine_ls_shift/su_mean 0.000
_refine_ls_structure_factor_coef Fsqd
_refine_ls_weighting_details 'w=1/[\s^2^(Fo^2^)+(0.0439P)^2^+0.3162P] where P=(Fo^2^+2Fc^2^)/3'
_refine_ls_weighting_scheme calc
_refine_ls_wR_factor_gt 0.0865
_refine_ls_wR_factor_ref 0.0902
_reflns_Friedel_coverage 0.000
_reflns_number_gt 1910
_reflns_number_total 2117
_reflns_threshold_expression 'I > 2\s(I)'
_cod_data_source_file c7ce02096a2.cif
_cod_data_source_block 2py4f
_cod_depositor_comments 'Adding full bibliography for 7230365--7230373.cif.'
_cod_database_code 7230368
_shelx_space_group_comment
;
The symmetry employed for this shelxl refinement is uniquely defined
by the following loop, which should always be used as a source of
symmetry information in preference to the above space-group names.
They are only intended as comments.
;
_shelxl_version_number 2014-3

loop_
_space_group_symop_operation_xyz
'x, y, z'
'-x, y+1/2, -z+1/2'
'-x, -y, -z'
'x, -y-1/2, z-1/2'

loop_
_atom_site_label
_atom_site_type_symbol
_atom_site_fract_x
_atom_site_fract_y
_atom_site_fract_z
_atom_site_U_iso_or_equiv
_atom_site_adp_type
_atom_site_occupancy
_atom_site_site_symmetry_order
_atom_site_calc_flag
_atom_site_refinement_flags_posn
_atom_site_refinement_flags_adp
F1 F 0.3828(2) 0.57794(3) 0.47233(6) 0.0294(2) Uani 1 1 d . .
N1 N 0.9141(3) 0.91088(4) 0.23859(8) 0.0220(2) Uani 1 1 d . .
N2 N 1.1955(3) 0.85324(5) 0.58966(8) 0.0306(3) Uani 1 1 d . .
C1 C 1.0185(3) 0.91043(5) 0.34019(9) 0.0197(2) Uani 1 1 d . .
C3 C 0.9664(3) 0.96097(5) 0.18419(9) 0.0234(3) Uani 1 1 d . .
H3 H 0.8918 0.9618 0.1125 0.028 Uiso 1 1 calc R U
C4 C 1.1235(3) 1.01196(5) 0.22628(10) 0.0244(3) Uani 1 1 d . .
H4 H 1.1557 1.0466 0.1843 0.029 Uiso 1 1 calc R U
C5 C 1.2317(3) 1.01114(5) 0.33057(10) 0.0250(3) Uani 1 1 d . .
H5 H 1.3405 1.0452 0.3618 0.030 Uiso 1 1 calc R U
C6 C 1.1781(3) 0.95949(5) 0.38891(10) 0.0228(3) Uani 1 1 d . .
H6 H 1.2493 0.9577 0.4609 0.027 Uiso 1 1 calc R U
C7 C 0.9488(3) 0.85402(5) 0.39859(9) 0.0196(3) Uani 1 1 d . .
C8 C 0.7741(3) 0.80795(5) 0.35312(9) 0.0206(3) Uani 1 1 d . .
H8 H 0.6998 0.8155 0.2826 0.025 Uiso 1 1 calc R U
C9 C 0.6772(3) 0.74881(5) 0.39106(9) 0.0197(3) Uani 1 1 d . .
C10 C 0.5207(3) 0.71018(5) 0.31705(9) 0.0214(3) Uani 1 1 d . .
H10 H 0.4823 0.7238 0.2471 0.026 Uiso 1 1 calc R U
C11 C 0.4204(3) 0.65263(5) 0.34317(9) 0.0220(3) Uani 1 1 d . .
H11 H 0.3149 0.6267 0.2924 0.026 Uiso 1 1 calc R U
C12 C 0.4792(3) 0.63436(5) 0.44530(9) 0.0224(3) Uani 1 1 d . .
C13 C 0.6322(3) 0.67028(5) 0.52179(9) 0.0234(3) Uani 1 1 d . .
H13 H 0.6692 0.6560 0.5915 0.028 Uiso 1 1 calc R U
C14 C 0.7306(3) 0.72778(5) 0.49422(9) 0.0222(3) Uani 1 1 d . .
H14 H 0.8353 0.7533 0.5457 0.027 Uiso 1 1 calc R U
C15 C 1.0823(3) 0.85231(5) 0.50544(9) 0.0225(3) Uani 1 1 d . .

loop_
_atom_site_aniso_label
_atom_site_aniso_U_11
_atom_site_aniso_U_22
_atom_site_aniso_U_33
_atom_site_aniso_U_23
_atom_site_aniso_U_13
_atom_site_aniso_U_12
F1 0.0394(4) 0.0206(4) 0.0280(4) 0.0036(3) -0.0007(3) -0.0052(3)
N1 0.0234(5) 0.0207(5) 0.0219(5) -0.0005(4) -0.0008(4) 0.0007(4)
N2 0.0368(6) 0.0291(6) 0.0255(6) -0.0015(4) -0.0081(5) -0.0022(4)
C1 0.0174(5) 0.0202(6) 0.0215(5) -0.0014(4) -0.0008(4) 0.0029(4)
C3 0.0237(6) 0.0242(6) 0.0224(6) 0.0017(5) -0.0009(4) 0.0012(4)
C4 0.0217(6) 0.0214(6) 0.0301(6) 0.0026(5) 0.0014(5) 0.0006(4)
C5 0.0206(5) 0.0212(6) 0.0334(7) -0.0043(5) -0.0007(5) -0.0007(4)
C6 0.0204(6) 0.0235(6) 0.0243(6) -0.0033(5) -0.0033(4) 0.0018(4)
C7 0.0178(5) 0.0210(6) 0.0197(6) -0.0008(4) -0.0020(4) 0.0025(4)
C8 0.0206(5) 0.0217(6) 0.0193(5) 0.0001(4) -0.0025(4) 0.0023(4)
C9 0.0179(5) 0.0200(6) 0.0212(6) -0.0010(4) -0.0013(4) 0.0016(4)
C10 0.0201(5) 0.0245(6) 0.0194(5) 0.0007(4) -0.0033(4) 0.0019(4)
C11 0.0219(6) 0.0219(6) 0.0222(6) -0.0023(4) -0.0029(4) -0.0002(4)
C12 0.0231(6) 0.0176(5) 0.0266(6) 0.0014(4) 0.0018(5) 0.0005(4)
C13 0.0259(6) 0.0246(6) 0.0197(6) 0.0014(4) -0.0014(4) 0.0026(5)
C14 0.0236(6) 0.0223(6) 0.0205(6) -0.0021(4) -0.0033(4) 0.0011(4)
C15 0.0230(6) 0.0191(6) 0.0255(6) -0.0010(4) -0.0020(5) 0.0000(4)

loop_
_atom_type_symbol
_atom_type_description
_atom_type_scat_dispersion_real
_atom_type_scat_dispersion_imag
_atom_type_scat_source
C C 0.0181 0.0091 'International Tables Vol C Tables 4.2.6.8 and 6.1.1.4'
H H 0.0000 0.0000 'International Tables Vol C Tables 4.2.6.8 and 6.1.1.4'
N N 0.0311 0.0180 'International Tables Vol C Tables 4.2.6.8 and 6.1.1.4'
F F 0.0727 0.0534 'International Tables Vol C Tables 4.2.6.8 and 6.1.1.4'

loop_
_geom_angle_atom_site_label_1
_geom_angle_atom_site_label_2
_geom_angle_atom_site_label_3
_geom_angle
C3 N1 C1 117.45(10)
N1 C1 C6 122.60(11)
N1 C1 C7 115.69(10)
C6 C1 C7 121.71(10)
N1 C3 C4 123.85(11)
N1 C3 H3 118.1
C4 C3 H3 118.1
C5 C4 C3 118.44(11)
C5 C4 H4 120.8
C3 C4 H4 120.8
C4 C5 C6 118.68(11)
C4 C5 H5 120.7
C6 C5 H5 120.7
C5 C6 C1 118.98(11)
C5 C6 H6 120.5
C1 C6 H6 120.5
C8 C7 C15 122.96(10)
C8 C7 C1 121.58(10)
C15 C7 C1 115.45(10)
C7 C8 C9 132.55(11)
C7 C8 H8 113.7
C9 C8 H8 113.7
C10 C9 C14 118.16(11)
C10 C9 C8 116.35(10)
C14 C9 C8 125.49(11)
C11 C10 C9 121.82(11)
C11 C10 H10 119.1
C9 C10 H10 119.1
C12 C11 C10 117.54(11)
C12 C11 H11 121.2
C10 C11 H11 121.2
F1 C12 C11 118.35(11)
F1 C12 C13 118.26(11)
C11 C12 C13 123.39(11)
C12 C13 C14 118.25(11)
C12 C13 H13 120.9
C14 C13 H13 120.9
C13 C14 C9 120.83(11)
C13 C14 H14 119.6
C9 C14 H14 119.6
N2 C15 C7 177.08(13)

loop_
_geom_bond_atom_site_label_1
_geom_bond_atom_site_label_2
_geom_bond_distance
F1 C12 1.3609(13)
N1 C3 1.3344(15)
N1 C1 1.3445(15)
N2 C15 1.1465(16)
C1 C6 1.3935(16)
C1 C7 1.4914(16)
C3 C4 1.3899(17)
C3 H3 0.9500
C4 C5 1.3811(18)
C4 H4 0.9500
C5 C6 1.3908(17)
C5 H5 0.9500
C6 H6 0.9500
C7 C8 1.3494(16)
C7 C15 1.4417(15)
C8 C9 1.4585(16)
C8 H8 0.9500
C9 C10 1.4015(16)
C9 C14 1.4052(16)
C10 C11 1.3856(16)
C10 H10 0.9500
C11 C12 1.3761(16)
C11 H11 0.9500
C12 C13 1.3812(17)
C13 C14 1.3872(17)
C13 H13 0.9500
C14 H14 0.9500

loop_
_geom_hbond_atom_site_label_D
_geom_hbond_atom_site_label_H
_geom_hbond_atom_site_label_A
_geom_hbond_distance_DH
_geom_hbond_distance_HA
_geom_hbond_distance_DA
_geom_hbond_angle_DHA
_geom_hbond_site_symmetry_A
C6 H6 N2 0.95 2.87 3.4898(17) 124.3 .
C14 H14 N2 0.95 2.67 3.5184(16) 148.4 .
C13 H13 N1 0.95 2.56 3.4547(15) 157.7 4_576
C5 H5 N2 0.95 2.93 3.8558(16) 164.5 3_876
C11 H11 N2 0.95 2.65 3.3223(15) 128.3 4_475

loop_
_geom_torsion_atom_site_label_1
_geom_torsion_atom_site_label_2
_geom_torsion_atom_site_label_3
_geom_torsion_atom_site_label_4
_geom_torsion
C3 N1 C1 C6 -0.43(16)
C3 N1 C1 C7 178.85(10)
C1 N1 C3 C4 0.47(17)
N1 C3 C4 C5 -0.19(18)
C3 C4 C5 C6 -0.14(17)
C4 C5 C6 C1 0.18(17)
N1 C1 C6 C5 0.11(17)
C7 C1 C6 C5 -179.13(11)
N1 C1 C7 C8 -3.56(16)
C6 C1 C7 C8 175.73(11)
N1 C1 C7 C15 176.03(10)
C6 C1 C7 C15 -4.68(16)
C15 C7 C8 C9 -0.5(2)
C1 C7 C8 C9 179.02(11)
C7 C8 C9 C10 -174.37(12)
C7 C8 C9 C14 5.1(2)
C14 C9 C10 C11 -0.18(17)
C8 C9 C10 C11 179.29(10)
C9 C10 C11 C12 0.12(17)
C10 C11 C12 F1 -179.92(10)
C10 C11 C12 C13 -0.13(18)
F1 C12 C13 C14 179.99(10)
C11 C12 C13 C14 0.20(18)
C12 C13 C14 C9 -0.26(17)
C10 C9 C14 C13 0.26(17)
C8 C9 C14 C13 -179.17(11)
